data_7234515
loop_
_publ_author_name
'Lei Geng'
'Qiang Li'
'Chang-Yu Meng'
'Kai Dai'
'Hong-Yan Lu'
'Chen-Sheng Lin'
'Wen-Dan Cheng'

_publ_section_title
;
 BaBi(SeO3)2Cl: a new polar material showing high second-harmonic
 generation efficiency enhanced by constructive alignment of chloride ions
;
_journal_name_full 'Journal of Materials Chemistry C'
_journal_page_first 12290
_journal_page_last 12296
_journal_paper_doi 10.1039/C5TC02925B
_journal_volume 3
_journal_year 2015
_chemical_formula_sum 'Ba Bi Cl O6 Se2'
_chemical_formula_weight 635.69
_space_group_crystal_system orthorhombic
_space_group_IT_number 36
_space_group_name_Hall 'C 2c -2'
_space_group_name_H-M_alt 'C m c 21'
_atom_sites_solution_hydrogens .
_cell_angle_alpha 90
_cell_angle_beta 90
_cell_angle_gamma 90
_cell_formula_units_Z 4
_cell_length_a 5.2804(2)
_cell_length_b 20.0535(9)
_cell_length_c 6.9070(3)
_cell_measurement_reflns_used 369
_cell_measurement_temperature 25(2)
_cell_measurement_theta_max 27.52
_cell_measurement_theta_min 3.58
_cell_volume 731.39(5)
_computing_structure_refinement 'SHELXL-2014/7 (Sheldrick, 2014)'
_diffrn_ambient_temperature 25(2)
_diffrn_measured_fraction_theta_full 0.998
_diffrn_measured_fraction_theta_max 0.998
_diffrn_measurement_device_type 'Bruker D8 QUEST'
_diffrn_measurement_method 'phi and omega scans'
_diffrn_radiation_type MoK\a
_diffrn_radiation_wavelength 0.71073
_diffrn_reflns_av_R_equivalents 0.0319
_diffrn_reflns_av_unetI/netI 0.0366
_diffrn_reflns_Laue_measured_fraction_full 0.998
_diffrn_reflns_Laue_measured_fraction_max 0.998
_diffrn_reflns_limit_h_max 6
_diffrn_reflns_limit_h_min -6
_diffrn_reflns_limit_k_max 26
_diffrn_reflns_limit_k_min -24
_diffrn_reflns_limit_l_max 8
_diffrn_reflns_limit_l_min -8
_diffrn_reflns_number 4097
_diffrn_reflns_point_group_measured_fraction_full 0.938
_diffrn_reflns_point_group_measured_fraction_max 0.926
_diffrn_reflns_theta_full 25.242
_diffrn_reflns_theta_max 27.519
_diffrn_reflns_theta_min 3.582
_exptl_absorpt_coefficient_mu 39.674
_exptl_absorpt_correction_type multi-scan
_exptl_crystal_colour colorless
_exptl_crystal_density_diffrn 5.773
_exptl_crystal_description plate
_exptl_crystal_F_000 1088
_exptl_crystal_size_max 0.300
_exptl_crystal_size_mid 0.250
_exptl_crystal_size_min 0.200
_exptl_transmission_factor_max 0.0465
_exptl_transmission_factor_min 0.0296
_refine_diff_density_max 1.666
_refine_diff_density_min -1.771
_refine_diff_density_rms 0.273
_refine_ls_abs_structure_details
;
 Flack x determined using 349 quotients [(I+)-(I-)]/[(I+)+(I-)]
 (Parsons, Flack and Wagner, Acta Cryst. B69 (2013) 249-259).
;
_refine_ls_abs_structure_Flack 0.076(10)
_refine_ls_extinction_coef 0.0026(3)
_refine_ls_extinction_expression Fc^*^=kFc[1+0.001xFc^2^\l^3^/sin(2\q)]^-1/4^
_refine_ls_extinction_method 'SHELXL-2014/7 (Sheldrick 2014'
_refine_ls_goodness_of_fit_ref 0.993
_refine_ls_hydrogen_treatment undef
_refine_ls_matrix_type full
_refine_ls_number_parameters 62
_refine_ls_number_reflns 869
_refine_ls_number_restraints 1
_refine_ls_restrained_S_all 0.992
_refine_ls_R_factor_all 0.0216
_refine_ls_R_factor_gt 0.0211
_refine_ls_shift/su_max 0.000
_refine_ls_shift/su_mean 0.000
_refine_ls_structure_factor_coef Fsqd
_refine_ls_weighting_details 'w=1/[\s^2^(Fo^2^)+(0.0529P)^2^+0.3290P] where P=(Fo^2^+2Fc^2^)/3'
_refine_ls_weighting_scheme calc
_refine_ls_wR_factor_gt 0.0658
_refine_ls_wR_factor_ref 0.0662
_reflns_Friedel_coverage 0.714
_reflns_Friedel_fraction_full 0.867
_reflns_Friedel_fraction_max 0.842
_reflns_number_gt 858
_reflns_number_total 869
_reflns_threshold_expression 'I > 2\s(I)'
_cod_data_source_file J-Mater-Chem-C-2015-3-12290.cif
_cod_data_source_block a
_cod_database_code 7234515
_shelx_space_group_comment
;
The symmetry employed for this shelxl refinement is uniquely defined
by the following loop, which should always be used as a source of
symmetry information in preference to the above space-group names.
They are only intended as comments.
;
_shelx_estimated_absorpt_t_min 0.030
_shelx_estimated_absorpt_t_max 0.047

loop_
_space_group_symop_operation_xyz
'x, y, z'
'-x, -y, z+1/2'
'x, -y, z+1/2'
'-x, y, z'
'x+1/2, y+1/2, z'
'-x+1/2, -y+1/2, z+1/2'
'x+1/2, -y+1/2, z+1/2'
'-x+1/2, y+1/2, z'

loop_
_atom_site_label
_atom_site_type_symbol
_atom_site_fract_x
_atom_site_fract_y
_atom_site_fract_z
_atom_site_U_iso_or_equiv
_atom_site_adp_type
_atom_site_occupancy
_atom_site_site_symmetry_order
_atom_site_calc_flag
_atom_site_refinement_flags_posn
_atom_site_refinement_flags_adp
_atom_site_refinement_flags_occupancy
_atom_site_disorder_assembly
_atom_site_disorder_group
Ba1 Ba 0.0000 0.22528(5) 0.04806(14) 0.0097(3) Uani 1 2 d S T P . .
Bi1 Bi 0.0000 0.42453(3) 0.33783(11) 0.0129(2) Uani 1 2 d S T P . .
Se1 Se 0.0000 0.03076(7) 0.1893(2) 0.0085(4) Uani 1 2 d S T P . .
Se2 Se 0.0000 0.15005(7) 0.5606(3) 0.0066(3) Uani 1 2 d S T P . .
O1 O 0.2477(13) 0.4816(4) 0.1239(15) 0.0143(16) Uani 1 1 d . . . . .
O2 O 0.2507(14) 0.3368(5) 0.2170(13) 0.0115(16) Uani 1 1 d . . . . .
O3 O 0.0000 0.0834(6) 0.000(2) 0.014(3) Uani 1 2 d S T P . .
O4 O 0.0000 0.2237(6) 0.4474(19) 0.010(2) Uani 1 2 d S T P . .
Cl1 Cl 0.0000 0.6469(2) 0.2417(7) 0.0196(9) Uani 1 2 d S T P . .

loop_
_atom_site_aniso_label
_atom_site_aniso_U_11
_atom_site_aniso_U_22
_atom_site_aniso_U_33
_atom_site_aniso_U_23
_atom_site_aniso_U_13
_atom_site_aniso_U_12
Ba1 0.0101(4) 0.0088(5) 0.0102(4) 0.0008(4) 0.000 0.000
Bi1 0.0170(3) 0.0087(3) 0.0131(3) 0.0030(2) 0.000 0.000
Se1 0.0117(7) 0.0047(7) 0.0091(7) 0.0008(6) 0.000 0.000
Se2 0.0078(6) 0.0036(7) 0.0084(6) -0.0001(5) 0.000 0.000
O1 0.009(3) 0.013(4) 0.021(4) -0.002(4) 0.000(3) -0.005(3)
O2 0.012(4) 0.011(4) 0.011(4) 0.000(3) 0.004(3) -0.001(3)
O3 0.026(6) 0.006(6) 0.011(6) 0.006(4) 0.000 0.000
O4 0.015(5) 0.009(6) 0.007(6) 0.007(4) 0.000 0.000
Cl1 0.0212(19) 0.017(2) 0.020(2) -0.0036(17) 0.000 0.000

loop_
_atom_type_symbol
_atom_type_description
_atom_type_scat_dispersion_real
_atom_type_scat_dispersion_imag
_atom_type_scat_source
O O 0.0106 0.0060 'International Tables Vol C Tables 4.2.6.8 and 6.1.1.4'
Cl Cl 0.1484 0.1585 'International Tables Vol C Tables 4.2.6.8 and 6.1.1.4'
Se Se -0.0929 2.2259 'International Tables Vol C Tables 4.2.6.8 and 6.1.1.4'
Ba Ba -0.3244 2.2819 'International Tables Vol C Tables 4.2.6.8 and 6.1.1.4'
Bi Bi -4.1077 10.2566 'International Tables Vol C Tables 4.2.6.8 and 6.1.1.4'

loop_
_geom_angle_atom_site_label_1
_geom_angle_atom_site_label_2
_geom_angle_atom_site_label_3
_geom_angle
_geom_angle_site_symmetry_1
_geom_angle_site_symmetry_3
O4 Ba1 O2 66.4(3) . .
O4 Ba1 O2 66.4(3) . 4
O2 Ba1 O2 55.4(3) . 4
O4 Ba1 O3 96.0(4) . .
O2 Ba1 O3 145.8(2) . .
O2 Ba1 O3 145.8(2) 4 .
O4 Ba1 O4 104.0(3) . 6_554
O2 Ba1 O4 53.2(3) . 6_554
O2 Ba1 O4 104.1(3) 4 6_554
O3 Ba1 O4 108.7(2) . 6_554
O4 Ba1 O4 104.0(3) . 6_454
O2 Ba1 O4 104.1(3) . 6_454
O2 Ba1 O4 53.2(3) 4 6_454
O3 Ba1 O4 108.7(2) . 6_454
O4 Ba1 O4 129.8(5) 6_554 6_454
O4 Ba1 O2 141.1(2) . 7_454
O2 Ba1 O2 150.0(3) . 7_454
O2 Ba1 O2 116.53(18) 4 7_454
O3 Ba1 O2 59.0(3) . 7_454
O4 Ba1 O2 111.8(3) 6_554 7_454
O4 Ba1 O2 63.5(3) 6_454 7_454
O4 Ba1 O2 141.1(2) . 6_554
O2 Ba1 O2 116.52(18) . 6_554
O2 Ba1 O2 150.0(3) 4 6_554
O3 Ba1 O2 59.0(3) . 6_554
O4 Ba1 O2 63.5(3) 6_554 6_554
O4 Ba1 O2 111.8(3) 6_454 6_554
O2 Ba1 O2 53.6(3) 7_454 6_554
O4 Ba1 Cl1 130.2(3) . 2_564
O2 Ba1 Cl1 69.8(2) . 2_564
O2 Ba1 Cl1 69.8(2) 4 2_564
O3 Ba1 Cl1 133.8(3) . 2_564
O4 Ba1 Cl1 65.0(2) 6_554 2_564
O4 Ba1 Cl1 65.0(2) 6_454 2_564
O2 Ba1 Cl1 80.2(2) 7_454 2_564
O2 Ba1 Cl1 80.2(2) 6_554 2_564
O4 Ba1 Cl1 66.14(15) . 5_445
O2 Ba1 Cl1 124.81(18) . 5_445
O2 Ba1 Cl1 80.72(19) 4 5_445
O3 Ba1 Cl1 65.19(15) . 5_445
O4 Ba1 Cl1 166.7(3) 6_554 5_445
O4 Ba1 Cl1 63.0(2) 6_454 5_445
O2 Ba1 Cl1 75.94(19) 7_454 5_445
O2 Ba1 Cl1 117.90(19) 6_554 5_445
Cl1 Ba1 Cl1 128.01(7) 2_564 5_445
O4 Ba1 Cl1 66.14(15) . 5_545
O2 Ba1 Cl1 80.72(19) . 5_545
O2 Ba1 Cl1 124.81(18) 4 5_545
O3 Ba1 Cl1 65.19(15) . 5_545
O4 Ba1 Cl1 63.0(2) 6_554 5_545
O4 Ba1 Cl1 166.7(3) 6_454 5_545
O2 Ba1 Cl1 117.90(19) 7_454 5_545
O2 Ba1 Cl1 75.94(19) 6_554 5_545
Cl1 Ba1 Cl1 128.01(7) 2_564 5_545
Cl1 Ba1 Cl1 103.97(14) 5_445 5_545
O4 Ba1 Se2 89.09(17) . 6_554
O2 Ba1 Se2 27.54(16) . 6_554
O2 Ba1 Se2 77.75(17) 4 6_554
O3 Ba1 Se2 133.28(3) . 6_554
O4 Ba1 Se2 26.8(2) 6_554 6_554
O4 Ba1 Se2 114.9(2) 6_454 6_554
O2 Ba1 Se2 129.77(18) 7_454 6_554
O2 Ba1 Se2 89.12(17) 6_554 6_554
Cl1 Ba1 Se2 59.00(6) 2_564 6_554
Cl1 Ba1 Se2 152.23(9) 5_445 6_554
Cl1 Ba1 Se2 74.99(7) 5_545 6_554
O1 Bi1 O1 69.9(4) . 4
O1 Bi1 O2 117.9(3) . 4
O1 Bi1 O2 79.8(3) 4 4
O1 Bi1 O2 79.8(3) . .
O1 Bi1 O2 117.9(3) 4 .
O2 Bi1 O2 68.4(4) 4 .
O1 Bi1 Ba1 158.6(2) . 6_455
O1 Bi1 Ba1 102.7(2) 4 6_455
O2 Bi1 Ba1 40.9(2) 4 6_455
O2 Bi1 Ba1 86.7(2) . 6_455
O1 Bi1 Ba1 102.7(2) . 6
O1 Bi1 Ba1 158.6(2) 4 6
O2 Bi1 Ba1 86.7(2) 4 6
O2 Bi1 Ba1 40.9(2) . 6
Ba1 Bi1 Ba1 76.705(19) 6_455 6
O3 Se1 O1 99.0(4) . 5_445
O3 Se1 O1 99.0(4) . 8_545
O1 Se1 O1 101.8(6) 5_445 8_545
O4 Se2 O2 99.1(4) . 6
O4 Se2 O2 99.1(4) . 7_455
O2 Se2 O2 99.6(6) 6 7_455
O4 Se2 Ba1 51.78(18) . 6
O2 Se2 Ba1 49.9(3) 6 6
O2 Se2 Ba1 117.7(3) 7_455 6
O4 Se2 Ba1 51.78(18) . 6_455
O2 Se2 Ba1 117.7(3) 6 6_455
O2 Se2 Ba1 49.9(3) 7_455 6_455
Ba1 Se2 Ba1 93.09(4) 6 6_455
O4 Se2 Ba1 93.8(5) . 1_556
O2 Se2 Ba1 50.6(3) 6 1_556
O2 Se2 Ba1 50.6(3) 7_455 1_556
Ba1 Se2 Ba1 74.97(3) 6 1_556
Ba1 Se2 Ba1 74.97(3) 6_455 1_556
Se1 O1 Bi1 124.2(5) 5 .
Se2 O2 Bi1 122.5(5) 6_554 .
Se2 O2 Ba1 102.6(4) 6_554 .
Bi1 O2 Ba1 118.1(3) . .
Se2 O2 Ba1 102.2(3) 6_554 6
Bi1 O2 Ba1 107.1(3) . 6
Ba1 O2 Ba1 101.3(3) . 6
Se1 O3 Ba1 122.3(7) . .
Se2 O4 Ba1 118.6(6) . .
Se2 O4 Ba1 101.5(3) . 6
Ba1 O4 Ba1 103.6(3) . 6
Se2 O4 Ba1 101.5(3) . 6_455
Ba1 O4 Ba1 103.6(3) . 6_455
Ba1 O4 Ba1 129.8(5) 6 6_455
Ba1 Cl1 Ba1 83.82(9) 2_565 5
Ba1 Cl1 Ba1 83.82(9) 2_565 5_455
Ba1 Cl1 Ba1 103.97(14) 5 5_455

loop_
_geom_bond_atom_site_label_1
_geom_bond_atom_site_label_2
_geom_bond_distance
_geom_bond_site_symmetry_2
Ba1 O4 2.758(13) .
Ba1 O2 2.850(9) .
Ba1 O2 2.850(9) 4
Ba1 O3 2.864(13) .
Ba1 O4 2.916(6) 6_554
Ba1 O4 2.916(6) 6_454
Ba1 O2 2.918(9) 7_454
Ba1 O2 2.918(9) 6_554
Ba1 Cl1 3.324(5) 2_564
Ba1 Cl1 3.351(3) 5_445
Ba1 Cl1 3.351(3) 5_545
Ba1 Se2 3.6371(11) 6_554
Bi1 O1 2.281(9) .
Bi1 O1 2.281(9) 4
Bi1 O2 2.354(9) 4
Bi1 O2 2.354(9) .
Bi1 Ba1 4.2550(9) 6_455
Bi1 Ba1 4.2550(9) 6
Se1 O3 1.681(13) .
Se1 O1 1.718(7) 5_445
Se1 O1 1.718(7) 8_545
Se2 O4 1.671(11) .
Se2 O2 1.723(8) 6
Se2 O2 1.723(8) 7_455
Se2 Ba1 3.6371(11) 6
Se2 Ba1 3.6371(11) 6_455
Se2 Ba1 3.689(2) 1_556
O1 Se1 1.718(7) 5
O2 Se2 1.723(8) 6_554
O2 Ba1 2.918(9) 6
O4 Ba1 2.916(5) 6
O4 Ba1 2.916(5) 6_455
Cl1 Ba1 3.324(5) 2_565
Cl1 Ba1 3.351(3) 5
Cl1 Ba1 3.351(3) 5_455
